data_4321787
loop_
_publ_author_name
'M. Matzapetakis'
'C. P. Raptopoulou'
'A. Terzis'
'A. Lakatos'
'T. Kiss'
'A. Salifoglou'

_publ_section_title
;
 Synthesis, Structural Characterization, and Solution Behavior of the
 First Mononuclear, Aqueous Aluminum Citrate Complex
;
_journal_name_full 'Inorganic Chemistry'
_journal_page_first 618
_journal_page_last 619
_journal_paper_doi 10.1021/ic9806131
_journal_volume 38
_journal_year 1999
_chemical_formula_analytical '[(NH4)5{Al(C6H4O7)2}. 2H2O]'
_chemical_formula_structural '[(NH4)5{Al(citrate)2}. 2H2O]'
_chemical_formula_sum 'C12 H32 Al N5 O16'
_chemical_formula_weight 529.41
_chemical_name_systematic
; 
 ? 
;
_space_group_IT_number 2
_symmetry_cell_setting triclinic
_symmetry_space_group_name_Hall '-P 1'
_symmetry_space_group_name_H-M 'P -1'
_atom_sites_solution_hydrogens geom
_atom_sites_solution_primary direct
_atom_sites_solution_secondary difmap
_audit_creation_method SHELXL
_cell_angle_alpha 90.96(1)
_cell_angle_beta 105.72(1)
_cell_angle_gamma 119.74(1)
_cell_formula_units_Z 1
_cell_length_a 9.638(5)
_cell_length_b 9.715(5)
_cell_length_c 7.237(4)
_cell_measurement_reflns_used 25
_cell_measurement_temperature 298
_cell_measurement_theta_max 12.0
_cell_measurement_theta_min 6.1
_cell_volume 557.0(5)
_computing_cell_refinement 'Program LEAST (UCLA Crystallographic package)'
_computing_data_collection 'Program COLLECT (UCLA Crystallographic package)'
_computing_data_reduction 'Program REDUCE (UCLA Crystallographic package)'
_computing_molecular_graphics ORTEP
_computing_structure_refinement 'SHELXL-93 (Sheldrick, 1993)'
_computing_structure_solution 'SHELXS-86 (Sheldrick, 1990)'
_diffrn_ambient_temperature 298
_diffrn_measurement_device 'Crystal Logic Dual Goniometer diffractometer'
_diffrn_measurement_method 'profile data from \w scans'
_diffrn_radiation_monochromator graphite
_diffrn_radiation_source 'fine-focus sealed tube'
_diffrn_radiation_type MoK\a
_diffrn_radiation_wavelength 0.71073
_diffrn_reflns_av_R_equivalents 0.0279
_diffrn_reflns_av_sigmaI/netI 0.0481
_diffrn_reflns_limit_h_max 11
_diffrn_reflns_limit_h_min -11
_diffrn_reflns_limit_k_max 11
_diffrn_reflns_limit_k_min -11
_diffrn_reflns_limit_l_max 8
_diffrn_reflns_limit_l_min -8
_diffrn_reflns_number 3914
_diffrn_reflns_theta_max 25.00
_diffrn_reflns_theta_min 2.57
_diffrn_standards_decay_% -2.9
_diffrn_standards_interval_count 97
_diffrn_standards_number 3
_exptl_absorpt_coefficient_mu 0.180
_exptl_absorpt_correction_type 'no absorption corrections applied'
_exptl_crystal_colour colorless
_exptl_crystal_density_diffrn 1.578
_exptl_crystal_density_meas 1.55
_exptl_crystal_density_method 'floating method'
_exptl_crystal_description parallelipiped
_exptl_crystal_F_000 280
_exptl_crystal_size_max 0.35
_exptl_crystal_size_mid 0.20
_exptl_crystal_size_min 0.10
_refine_diff_density_max 0.510
_refine_diff_density_min -0.328
_refine_diff_density_rms 0.081
_refine_ls_extinction_method none
_refine_ls_goodness_of_fit_all 1.068
_refine_ls_goodness_of_fit_obs 1.120
_refine_ls_hydrogen_treatment refall
_refine_ls_matrix_type full
_refine_ls_number_parameters 225
_refine_ls_number_reflns 1957
_refine_ls_number_restraints 0
_refine_ls_restrained_S_all 1.068
_refine_ls_restrained_S_obs 1.120
_refine_ls_R_factor_all 0.0706
_refine_ls_R_factor_obs 0.0498
_refine_ls_shift/esd_max 0.030
_refine_ls_shift/esd_mean 0.008
_refine_ls_structure_factor_coef Fsqd
_refine_ls_weighting_details 'w=1/[\s^2^(Fo^2^)+(0.1126P)^2^+0.1155P] where P=(Fo^2^+2Fc^2^)/3'
_refine_ls_weighting_scheme calc
_refine_ls_wR_factor_all 0.1640
_refine_ls_wR_factor_obs 0.1477
_reflns_number_observed 1494
_reflns_number_total 1957
_reflns_observed_criterion >2sigma(I)
_cod_data_source_file ic9806131.cif
_cod_data_source_block shel93
_cod_depositor_comments
;
The following automatic conversions were performed:

'_refine_ls_weighting_scheme' value 'calc
w=1/[\s^2^(Fo^2^)+(0.1126P)^2^+0.1155P] where P=(Fo^2^+2Fc^2^)/3' was
changed to 'calc'. New tag '_refine_ls_weighting_details' was
created. The value of the new tag was set to
'w=1/[\s^2^(Fo^2^)+(0.1126P)^2^+0.1155P] where P=(Fo^2^+2Fc^2^)/3'.

Automatic conversion script
Id: cif_fix_values 3143 2015-03-26 13:38:13Z robertas 
;
_cod_original_cell_volume 557.1(3)
_cod_database_code 4321787

loop_
_symmetry_equiv_pos_as_xyz
'x, y, z'
'-x, -y, -z'

loop_
_atom_site_aniso_label
_atom_site_aniso_U_11
_atom_site_aniso_U_22
_atom_site_aniso_U_33
_atom_site_aniso_U_23
_atom_site_aniso_U_13
_atom_site_aniso_U_12
Al 0.0151(6) 0.0185(6) 0.0199(6) 0.0021(4) 0.0037(4) 0.0076(5)
O1 0.0197(10) 0.0209(10) 0.0326(11) 0.0046(8) 0.0009(8) 0.0098(9)
O3 0.0170(9) 0.0187(10) 0.0210(10) 0.0039(7) 0.0043(8) 0.0072(8)
O4 0.0289(12) 0.0370(13) 0.0389(13) 0.0038(10) 0.0205(10) 0.0069(10)
C1 0.0237(14) 0.0207(14) 0.0249(15) 0.0056(11) 0.0083(12) 0.0121(12)
O2 0.0350(12) 0.0257(12) 0.0395(13) 0.0085(10) 0.0007(10) 0.0174(10)
C2 0.0191(15) 0.0191(14) 0.028(2) 0.0043(12) 0.0042(12) 0.0075(12)
C3 0.0156(13) 0.0177(13) 0.0253(14) 0.0040(11) 0.0049(11) 0.0061(11)
C4 0.0196(14) 0.0242(14) 0.028(2) 0.0048(12) 0.0067(12) 0.0109(12)
O5 0.0192(10) 0.0261(11) 0.0279(11) -0.0027(8) 0.0082(8) 0.0067(9)
C5 0.0193(15) 0.0214(14) 0.030(2) -0.0009(12) -0.0012(12) 0.0076(12)
C6 0.0213(15) 0.030(2) 0.035(2) 0.0074(13) 0.0074(13) 0.0140(13)
O6 0.070(2) 0.075(2) 0.0365(15) 0.0051(13) -0.0035(14) 0.057(2)
O7 0.058(2) 0.047(2) 0.063(2) -0.0096(14) -0.0074(14) 0.0379(15)
OW 0.063(2) 0.054(2) 0.049(2) 0.0042(13) 0.027(2) 0.031(2)
N3 0.052(4) 0.062(4) 0.052(4) 0.030(3) 0.006(3) 0.016(4)
N1 0.047(2) 0.043(2) 0.028(2) 0.0113(14) 0.0139(13) 0.031(2)
N2 0.029(2) 0.034(2) 0.048(2) -0.0001(14) 0.0125(15) 0.0152(14)

loop_
_atom_site_label
_atom_site_type_symbol
_atom_site_fract_x
_atom_site_fract_y
_atom_site_fract_z
_atom_site_U_iso_or_equiv
_atom_site_thermal_displace_type
_atom_site_occupancy
_atom_site_calc_flag
_atom_site_refinement_flags
_atom_site_disorder_group
Al Al 0.0000 0.0000 0.0000 0.0189(3) Uani 1 d S .
O1 O -0.0126(2) 0.1842(2) -0.0890(3) 0.0265(5) Uani 1 d . .
O3 O 0.1853(2) 0.1378(2) 0.2114(3) 0.0203(5) Uani 1 d . .
O4 O 0.3970(3) 0.2467(3) -0.1442(3) 0.0376(6) Uani 1 d . .
C1 C 0.1010(4) 0.3343(3) -0.0484(4) 0.0227(6) Uani 1 d . .
O2 O 0.0753(3) 0.4375(2) -0.1212(3) 0.0352(6) Uani 1 d . .
C2 C 0.2741(3) 0.3906(3) 0.0987(4) 0.0240(7) Uani 1 d . .
C3 C 0.3102(3) 0.2551(3) 0.1403(4) 0.0212(6) Uani 1 d . .
C4 C 0.2947(4) 0.1760(3) -0.0570(4) 0.0243(6) Uani 1 d . .
O5 O 0.1571(2) 0.0384(2) -0.1305(3) 0.0267(5) Uani 1 d . .
C5 C 0.4863(4) 0.3289(4) 0.2898(5) 0.0271(7) Uani 1 d . .
C6 C 0.5511(4) 0.2144(4) 0.3355(5) 0.0290(7) Uani 1 d . .
O6 O 0.6572(4) 0.2492(4) 0.5017(4) 0.0564(8) Uani 1 d . .
O7 O 0.5067(4) 0.1029(3) 0.2058(4) 0.0575(8) Uani 1 d . .
OW O 0.1203(4) 0.2617(4) 0.4964(5) 0.0528(8) Uani 1 d . .
N3 N 0.0000 0.5000 -0.5000 0.064(2) Uani 1 d S .
N1 N 0.2313(4) -0.0290(4) 0.5135(5) 0.0354(7) Uani 1 d . .
N2 N 0.2929(4) -0.2332(4) 0.0909(5) 0.0377(7) Uani 1 d . .
H2A H 0.2931(43) 0.4456(41) 0.2244(53) 0.030(9) Uiso 1 d . .
H2B H 0.3611(41) 0.4758(38) 0.0550(45) 0.023(8) Uiso 1 d . .
H5A H 0.4924(37) 0.3776(36) 0.4164(47) 0.021(8) Uiso 1 d . .
H5B H 0.5691(48) 0.4289(47) 0.2498(56) 0.040(10) Uiso 1 d . .
HOWA H 0.1656(88) 0.2247(79) 0.4107(105) 0.130(24) Uiso 1 d . .
HOWB H 0.0582(109) 0.2683(109) 0.4294(132) 0.182(40) Uiso 1 d . .
HN1A H 0.2639(71) -0.1118(68) 0.5087(85) 0.089(17) Uiso 1 d . .
HN1B H 0.2305(53) 0.0137(51) 0.4063(70) 0.050(11) Uiso 1 d . .
HN1C H 0.2851(50) 0.0473(51) 0.6255(64) 0.043(10) Uiso 1 d . .
HN1D H 0.0983(72) -0.1176(65) 0.4997(75) 0.085(16) Uiso 1 d . .
HN2A H 0.2208(70) -0.3317(68) 0.0328(78) 0.072(15) Uiso 1 d . .
HN2B H 0.3444(77) -0.2359(71) 0.2409(101) 0.104(20) Uiso 1 d . .
HN2C H 0.3654(71) -0.1906(66) 0.0530(83) 0.076(18) Uiso 1 d . .
HN2D H 0.1678(104) -0.2183(99) 0.0421(119) 0.158(30) Uiso 1 d . .
HN3A H -0.0842(114) 0.4380(113) -0.4894(128) 0.038(28) Uiso 0.50 d P .
HN3B H -0.0154(108) 0.5096(105) -0.6371(147) 0.048(22) Uiso 0.50 d P .
HN3C H 0.0419(113) 0.4246(115) -0.4884(138) 0.055(26) Uiso 0.50 d P .

loop_
_atom_type_symbol
_atom_type_description
_atom_type_scat_dispersion_real
_atom_type_scat_dispersion_imag
_atom_type_scat_source
C C 0.0033 0.0016 'International Tables Vol C Tables 4.2.6.8 and 6.1.1.4'
H H 0.0000 0.0000 'International Tables Vol C Tables 4.2.6.8 and 6.1.1.4'
N N 0.0061 0.0033 'International Tables Vol C Tables 4.2.6.8 and 6.1.1.4'
O O 0.0106 0.0060 'International Tables Vol C Tables 4.2.6.8 and 6.1.1.4'
Al Al 0.0645 0.0514 'International Tables Vol C Tables 4.2.6.8 and 6.1.1.4'

loop_
_geom_angle_atom_site_label_1
_geom_angle_atom_site_label_2
_geom_angle_atom_site_label_3
_geom_angle
_geom_angle_site_symmetry_1
_geom_angle_site_symmetry_3
_geom_angle_publ_flag
O3 Al O3 180.0 2 . ?
O3 Al O5 94.36(13) 2 . ?
O3 Al O5 85.64(13) . . ?
O3 Al O5 85.64(13) 2 2 ?
O3 Al O5 94.36(13) . 2 ?
O5 Al O5 180.0 . 2 ?
O3 Al O1 89.70(11) 2 2 ?
O3 Al O1 90.30(11) . 2 ?
O5 Al O1 90.55(10) . 2 ?
O5 Al O1 89.45(10) 2 2 ?
O3 Al O1 90.30(11) 2 . ?
O3 Al O1 89.70(11) . . ?
O5 Al O1 89.45(10) . . ?
O5 Al O1 90.55(10) 2 . ?
O1 Al O1 180.0 2 . ?
C1 O1 Al 129.9(2) . . ?
C3 O3 Al 108.1(2) . . ?
O2 C1 O1 122.6(3) . . ?
O2 C1 C2 118.1(3) . . ?
O1 C1 C2 119.3(2) . . ?
C1 C2 C3 114.2(2) . . ?
O3 C3 C5 111.2(2) . . ?
O3 C3 C2 109.2(2) . . ?
C5 C3 C2 108.3(2) . . ?
O3 C3 C4 108.3(2) . . ?
C5 C3 C4 112.8(2) . . ?
C2 C3 C4 106.8(2) . . ?
O4 C4 O5 123.5(3) . . ?
O4 C4 C3 122.2(3) . . ?
O5 C4 C3 113.9(2) . . ?
C4 O5 Al 111.6(2) . . ?
C6 C5 C3 115.9(3) . . ?
O7 C6 O6 124.7(3) . . ?
O7 C6 C5 119.0(3) . . ?
O6 C6 C5 116.1(3) . . ?

loop_
_geom_bond_atom_site_label_1
_geom_bond_atom_site_label_2
_geom_bond_distance
_geom_bond_site_symmetry_2
_geom_bond_publ_flag
Al O3 1.844(3) 2 ?
Al O3 1.844(3) . ?
Al O5 1.884(3) . ?
Al O5 1.884(3) 2 ?
Al O1 1.961(3) 2 ?
Al O1 1.961(3) . ?
O1 C1 1.280(4) . ?
O3 C3 1.417(3) . ?
O4 C4 1.233(4) . ?
C1 O2 1.240(4) . ?
C1 C2 1.526(4) . ?
C2 C3 1.534(4) . ?
C3 C5 1.529(4) . ?
C3 C4 1.545(4) . ?
C4 O5 1.290(4) . ?
C5 C6 1.525(4) . ?
C6 O7 1.235(4) . ?
C6 O6 1.259(4) . ?
